data_4345693
loop_
_publ_author_name
'W\"achtler, Erik'
'Wahlicht, Sven'
'Priv\'er, Steven H.'
'Bennett, Martin A.'
'Gerke, Birgit'
'P\"ottgen, Rainer'
'Brendler, Erica'
'Gericke, Robert'
'Wagler, J\"org'
'Bhargava, Suresh K.'

_publ_section_title
;
 Tin(IV) Compounds with 2-C6F4PPh2 Substituents and Their Reactivity
 toward Palladium(0): Formation of Tin--Palladium Complexes via Oxidative
 Addition
;
_journal_name_full 'Inorganic Chemistry'
_journal_paper_doi 10.1021/acs.inorgchem.7b00410
_journal_year 2017
_chemical_formula_moiety 'C37 H23 Cl F8 P2 Pd Sn, C H2 Cl2'
_chemical_formula_sum 'C38 H25 Cl3 F8 P2 Pd Sn'
_chemical_formula_weight 1026.96
_space_group_crystal_system triclinic
_space_group_IT_number 2
_space_group_name_Hall '-P 1'
_space_group_name_H-M_alt 'P -1'
_symmetry_space_group_name_Hall '-P 1'
_symmetry_space_group_name_H-M 'P -1'
_atom_sites_solution_hydrogens geom
_audit_creation_method SHELXL-2014/7
_cell_angle_alpha 72.9850(10)
_cell_angle_beta 67.300(2)
_cell_angle_gamma 75.069(2)
_cell_formula_units_Z 2
_cell_length_a 12.1015(5)
_cell_length_b 12.6975(5)
_cell_length_c 13.6092(5)
_cell_measurement_reflns_used 9508
_cell_measurement_temperature 100(2)
_cell_measurement_theta_max 45.01
_cell_measurement_theta_min 3.32
_cell_volume 1819.75(13)
_computing_cell_refinement 'Bruker SAINT'
_computing_data_collection 'Bruker APEX2'
_computing_data_reduction 'Bruker SAINT'
_computing_molecular_graphics 'ORTEP32 (Farugia)'
_computing_publication_material 'Ciftab (Sheldrick)'
_computing_structure_refinement 'SHELXS-2014/7 (Sheldrick, 2014)'
_computing_structure_solution 'SHELXL-2014/7 (Sheldrick, 2014)'
_diffrn_ambient_temperature 100(2)
_diffrn_measured_fraction_theta_full 0.995
_diffrn_measured_fraction_theta_max 0.998
_diffrn_measurement_device_type 'Bruker APEX-II CCD'
_diffrn_measurement_method 'omega and phi scans'
_diffrn_radiation_type MoK\a
_diffrn_radiation_wavelength 0.71073
_diffrn_reflns_av_R_equivalents 0.0258
_diffrn_reflns_av_unetI/netI 0.0148
_diffrn_reflns_Laue_measured_fraction_full 0.995
_diffrn_reflns_Laue_measured_fraction_max 0.998
_diffrn_reflns_limit_h_max 21
_diffrn_reflns_limit_h_min -21
_diffrn_reflns_limit_k_max 22
_diffrn_reflns_limit_k_min -22
_diffrn_reflns_limit_l_max 24
_diffrn_reflns_limit_l_min -24
_diffrn_reflns_number 171919
_diffrn_reflns_point_group_measured_fraction_full 0.995
_diffrn_reflns_point_group_measured_fraction_max 0.998
_diffrn_reflns_theta_full 25.242
_diffrn_reflns_theta_max 39.999
_diffrn_reflns_theta_min 2.872
_exptl_absorpt_coefficient_mu 1.559
_exptl_absorpt_correction_T_max 0.7489
_exptl_absorpt_correction_T_min 0.6793
_exptl_absorpt_correction_type multi-scan
_exptl_absorpt_process_details sadabs
_exptl_crystal_colour colorless
_exptl_crystal_density_diffrn 1.874
_exptl_crystal_description piece
_exptl_crystal_F_000 1004
_exptl_crystal_size_max 0.230
_exptl_crystal_size_mid 0.210
_exptl_crystal_size_min 0.170
_refine_diff_density_max 1.873
_refine_diff_density_min -1.040
_refine_diff_density_rms 0.098
_refine_ls_extinction_coef 0.00040(11)
_refine_ls_extinction_expression Fc^*^=kFc[1+0.001xFc^2^\l^3^/sin(2\q)]^-1/4^
_refine_ls_extinction_method 'SHELXL-2014/7 (Sheldrick 2014'
_refine_ls_goodness_of_fit_ref 1.074
_refine_ls_hydrogen_treatment constr
_refine_ls_matrix_type full
_refine_ls_number_parameters 480
_refine_ls_number_reflns 22515
_refine_ls_number_restraints 0
_refine_ls_restrained_S_all 1.074
_refine_ls_R_factor_all 0.0262
_refine_ls_R_factor_gt 0.0197
_refine_ls_shift/su_max 0.006
_refine_ls_shift/su_mean 0.000
_refine_ls_structure_factor_coef Fsqd
_refine_ls_weighting_details 'w=1/[\s^2^(Fo^2^)+(0.0149P)^2^+1.0966P] where P=(Fo^2^+2Fc^2^)/3'
_refine_ls_weighting_scheme calc
_refine_ls_wR_factor_gt 0.0445
_refine_ls_wR_factor_ref 0.0475
_reflns_Friedel_coverage 0.000
_reflns_number_gt 19974
_reflns_number_total 22515
_reflns_threshold_expression 'I > 2\s(I)'
_cod_data_source_file ic7b00410_si_003.cif
_cod_data_source_block 8
_cod_database_code 4345693
_shelx_shelxl_version_number 2014/7
_shelx_space_group_comment
;
The symmetry employed for this shelxl refinement is uniquely defined
by the following loop, which should always be used as a source of
symmetry information in preference to the above space-group names.
They are only intended as comments.
;
_shelx_estimated_absorpt_t_min 0.716
_shelx_estimated_absorpt_t_max 0.777

loop_
_space_group_symop_operation_xyz
'x, y, z'
'-x, -y, -z'

loop_
_atom_site_label
_atom_site_type_symbol
_atom_site_fract_x
_atom_site_fract_y
_atom_site_fract_z
_atom_site_U_iso_or_equiv
_atom_site_adp_type
_atom_site_occupancy
_atom_site_site_symmetry_order
_atom_site_calc_flag
_atom_site_refinement_flags_posn
_atom_site_refinement_flags_adp
Sn1 Sn 0.55054(2) 0.12478(2) 0.78018(2) 0.01085(1) Uani 1 1 d . .
Pd1 Pd 0.44236(2) 0.30492(2) 0.83873(2) 0.00991(1) Uani 1 1 d . .
Cl1 Cl 0.33550(2) 0.47194(2) 0.90282(2) 0.01676(3) Uani 1 1 d . .
P1 P 0.27350(2) 0.25450(2) 0.83868(2) 0.01045(3) Uani 1 1 d . .
P2 P 0.63601(2) 0.33198(2) 0.80559(2) 0.01118(3) Uani 1 1 d . .
F1 F 0.09994(5) 0.18445(5) 0.75656(6) 0.01945(11) Uani 1 1 d . .
F2 F 0.15627(6) 0.03814(6) 0.63160(6) 0.02167(11) Uani 1 1 d . .
F3 F 0.38336(6) -0.08471(6) 0.57502(6) 0.02177(11) Uani 1 1 d . .
F4 F 0.55735(6) -0.04723(5) 0.63114(6) 0.01982(11) Uani 1 1 d . .
F5 F 0.90214(6) 0.37394(6) 0.66010(6) 0.02118(11) Uani 1 1 d . .
F6 F 1.05731(6) 0.27252(6) 0.50225(6) 0.02411(13) Uani 1 1 d . .
F7 F 0.99570(6) 0.11301(6) 0.44740(5) 0.02490(13) Uani 1 1 d . .
F8 F 0.77908(6) 0.04100(6) 0.56699(6) 0.02271(12) Uani 1 1 d . .
C1 C 0.42401(7) 0.09716(7) 0.71664(7) 0.01235(11) Uani 1 1 d . .
C2 C 0.30531(7) 0.15640(7) 0.75141(7) 0.01191(11) Uani 1 1 d . .
C3 C 0.21616(7) 0.13425(7) 0.72256(7) 0.01376(12) Uani 1 1 d . .
C4 C 0.24272(8) 0.05659(8) 0.65977(7) 0.01502(13) Uani 1 1 d . .
C5 C 0.35860(8) -0.00475(7) 0.62938(7) 0.01508(13) Uani 1 1 d . .
C6 C 0.44676(8) 0.01649(7) 0.65891(7) 0.01410(12) Uani 1 1 d . .
C7 C 0.18753(7) 0.18578(7) 0.97470(7) 0.01262(11) Uani 1 1 d . .
C8 C 0.15625(9) 0.08009(7) 0.99939(8) 0.01670(14) Uani 1 1 d . .
H8 H 0.1764 0.0416 0.9429 0.020 Uiso 1 1 calc R U
C9 C 0.09528(10) 0.03137(9) 1.10728(8) 0.02109(16) Uani 1 1 d . .
H9 H 0.0741 -0.0405 1.1241 0.025 Uiso 1 1 calc R U
C10 C 0.06539(10) 0.08750(9) 1.19017(8) 0.02177(17) Uani 1 1 d . .
H10 H 0.0238 0.0540 1.2634 0.026 Uiso 1 1 calc R U
C11 C 0.09640(9) 0.19279(9) 1.16589(8) 0.02011(16) Uani 1 1 d . .
H11 H 0.0752 0.2314 1.2224 0.024 Uiso 1 1 calc R U
C12 C 0.15838(8) 0.24126(8) 1.05882(7) 0.01592(13) Uani 1 1 d . .
H12 H 0.1811 0.3123 1.0426 0.019 Uiso 1 1 calc R U
C13 C 0.16793(7) 0.36938(7) 0.79121(7) 0.01252(11) Uani 1 1 d . .
C14 C 0.05676(8) 0.41122(7) 0.86156(8) 0.01563(13) Uani 1 1 d . .
H14 H 0.0356 0.3824 0.9380 0.019 Uiso 1 1 calc R U
C15 C -0.02338(9) 0.49531(8) 0.81961(9) 0.01854(15) Uani 1 1 d . .
H15 H -0.0992 0.5236 0.8676 0.022 Uiso 1 1 calc R U
C16 C 0.00722(9) 0.53777(8) 0.70806(9) 0.02071(16) Uani 1 1 d . .
H16 H -0.0485 0.5938 0.6796 0.025 Uiso 1 1 calc R U
C17 C 0.11936(10) 0.49848(9) 0.63777(9) 0.02240(17) Uani 1 1 d . .
H17 H 0.1409 0.5288 0.5615 0.027 Uiso 1 1 calc R U
C18 C 0.20002(9) 0.41483(8) 0.67909(8) 0.01826(15) Uani 1 1 d . .
H18 H 0.2769 0.3886 0.6311 0.022 Uiso 1 1 calc R U
C19 C 0.72257(7) 0.17575(7) 0.67331(7) 0.01291(12) Uani 1 1 d . .
C20 C 0.75152(7) 0.26316(7) 0.69808(7) 0.01270(12) Uani 1 1 d . .
C21 C 0.86616(8) 0.29313(7) 0.63995(7) 0.01519(13) Uani 1 1 d . .
C22 C 0.94853(8) 0.24119(8) 0.55741(7) 0.01686(14) Uani 1 1 d . .
C23 C 0.91794(8) 0.15774(8) 0.53126(7) 0.01711(14) Uani 1 1 d . .
C24 C 0.80608(8) 0.12422(8) 0.59174(7) 0.01535(13) Uani 1 1 d . .
C25 C 0.65581(7) 0.47746(7) 0.75831(7) 0.01313(12) Uani 1 1 d . .
C26 C 0.66704(8) 0.53407(7) 0.82678(8) 0.01560(13) Uani 1 1 d . .
H26 H 0.6626 0.4972 0.8995 0.019 Uiso 1 1 calc R U
C27 C 0.68479(9) 0.64516(8) 0.78788(9) 0.01844(15) Uani 1 1 d . .
H27 H 0.6935 0.6836 0.8341 0.022 Uiso 1 1 calc R U
C28 C 0.68986(9) 0.69997(8) 0.68221(9) 0.02000(16) Uani 1 1 d . .
H28 H 0.7038 0.7751 0.6557 0.024 Uiso 1 1 calc R U
C29 C 0.67444(10) 0.64454(8) 0.61511(9) 0.02150(17) Uani 1 1 d . .
H29 H 0.6758 0.6826 0.5434 0.026 Uiso 1 1 calc R U
C30 C 0.65711(9) 0.53367(8) 0.65281(8) 0.01830(14) Uani 1 1 d . .
H30 H 0.6462 0.4962 0.6070 0.022 Uiso 1 1 calc R U
C31 C 0.68499(7) 0.27940(7) 0.92393(7) 0.01278(12) Uani 1 1 d . .
C32 C 0.80638(8) 0.26183(9) 0.91723(8) 0.01901(15) Uani 1 1 d . .
H32 H 0.8679 0.2776 0.8483 0.023 Uiso 1 1 calc R U
C33 C 0.83687(9) 0.22125(9) 1.01162(9) 0.02164(17) Uani 1 1 d . .
H33 H 0.9195 0.2086 1.0069 0.026 Uiso 1 1 calc R U
C34 C 0.74717(10) 0.19910(9) 1.11287(8) 0.02113(16) Uani 1 1 d . .
H34 H 0.7686 0.1708 1.1771 0.025 Uiso 1 1 calc R U
C35 C 0.62638(10) 0.21830(10) 1.12013(8) 0.02430(19) Uani 1 1 d . .
H35 H 0.5649 0.2043 1.1894 0.029 Uiso 1 1 calc R U
C36 C 0.59530(9) 0.25814(9) 1.02582(8) 0.01944(15) Uani 1 1 d . .
H36 H 0.5126 0.2709 1.0309 0.023 Uiso 1 1 calc R U
C37 C 0.59495(10) -0.03568(8) 0.87660(9) 0.02111(16) Uani 1 1 d . .
H37A H 0.6423 -0.0878 0.8287 0.032 Uiso 1 1 calc R U
H37B H 0.5201 -0.0633 0.9273 0.032 Uiso 1 1 calc R U
H37C H 0.6429 -0.0294 0.9179 0.032 Uiso 1 1 calc R U
C38 C 0.64429(13) 0.35447(12) 0.35479(11) 0.0323(2) Uani 1 1 d . .
H38A H 0.5968 0.3262 0.3257 0.039 Uiso 1 1 calc R U
H38B H 0.6504 0.4331 0.3161 0.039 Uiso 1 1 calc R U
Cl2 Cl 0.79073(3) 0.27479(3) 0.32976(3) 0.03340(6) Uani 1 1 d . .
Cl3 Cl 0.56733(4) 0.34854(3) 0.49629(3) 0.03743(7) Uani 1 1 d . .

loop_
_atom_site_aniso_label
_atom_site_aniso_U_11
_atom_site_aniso_U_22
_atom_site_aniso_U_33
_atom_site_aniso_U_23
_atom_site_aniso_U_13
_atom_site_aniso_U_12
Sn1 0.00827(2) 0.01112(2) 0.01358(2) -0.00409(2) -0.00402(2) -0.00015(1)
Pd1 0.00775(2) 0.01112(2) 0.01139(2) -0.00393(2) -0.00296(2) -0.00112(2)
Cl1 0.01651(8) 0.01468(7) 0.02011(8) -0.00845(6) -0.00552(7) 0.00014(6)
P1 0.00805(7) 0.01160(7) 0.01197(7) -0.00397(6) -0.00313(6) -0.00083(6)
P2 0.00882(7) 0.01265(8) 0.01248(8) -0.00368(6) -0.00299(6) -0.00229(6)
F1 0.0097(2) 0.0239(3) 0.0280(3) -0.0123(2) -0.0064(2) -0.00025(18)
F2 0.0184(3) 0.0280(3) 0.0268(3) -0.0119(2) -0.0103(2) -0.0065(2)
F3 0.0242(3) 0.0208(3) 0.0248(3) -0.0138(2) -0.0062(2) -0.0041(2)
F4 0.0150(2) 0.0177(2) 0.0268(3) -0.0116(2) -0.0061(2) 0.00374(18)
F5 0.0146(2) 0.0227(3) 0.0266(3) -0.0074(2) -0.0023(2) -0.0085(2)
F6 0.0120(2) 0.0272(3) 0.0234(3) -0.0015(2) 0.0028(2) -0.0052(2)
F7 0.0185(3) 0.0304(3) 0.0181(3) -0.0108(2) 0.0024(2) 0.0018(2)
F8 0.0182(3) 0.0261(3) 0.0278(3) -0.0178(2) -0.0052(2) -0.0004(2)
C1 0.0110(3) 0.0124(3) 0.0142(3) -0.0048(2) -0.0042(2) -0.0006(2)
C2 0.0102(3) 0.0129(3) 0.0136(3) -0.0048(2) -0.0039(2) -0.0014(2)
C3 0.0104(3) 0.0158(3) 0.0165(3) -0.0057(2) -0.0046(2) -0.0017(2)
C4 0.0140(3) 0.0177(3) 0.0163(3) -0.0056(3) -0.0055(3) -0.0046(2)
C5 0.0168(3) 0.0148(3) 0.0155(3) -0.0064(2) -0.0043(3) -0.0037(2)
C6 0.0131(3) 0.0128(3) 0.0164(3) -0.0054(2) -0.0042(2) -0.0006(2)
C7 0.0104(3) 0.0135(3) 0.0134(3) -0.0031(2) -0.0036(2) -0.0015(2)
C8 0.0171(3) 0.0146(3) 0.0182(3) -0.0031(3) -0.0051(3) -0.0042(3)
C9 0.0217(4) 0.0189(4) 0.0202(4) -0.0004(3) -0.0041(3) -0.0082(3)
C10 0.0205(4) 0.0245(4) 0.0160(3) -0.0004(3) -0.0020(3) -0.0077(3)
C11 0.0199(4) 0.0239(4) 0.0142(3) -0.0054(3) -0.0015(3) -0.0049(3)
C12 0.0163(3) 0.0166(3) 0.0140(3) -0.0044(2) -0.0029(3) -0.0033(3)
C13 0.0104(3) 0.0125(3) 0.0151(3) -0.0036(2) -0.0049(2) -0.0010(2)
C14 0.0123(3) 0.0163(3) 0.0175(3) -0.0054(3) -0.0051(3) 0.0011(2)
C15 0.0141(3) 0.0170(3) 0.0246(4) -0.0069(3) -0.0083(3) 0.0027(3)
C16 0.0193(4) 0.0164(3) 0.0268(4) -0.0031(3) -0.0124(3) 0.0020(3)
C17 0.0223(4) 0.0218(4) 0.0194(4) 0.0001(3) -0.0093(3) 0.0010(3)
C18 0.0156(3) 0.0190(3) 0.0156(3) -0.0015(3) -0.0041(3) 0.0006(3)
C19 0.0101(3) 0.0152(3) 0.0132(3) -0.0047(2) -0.0032(2) -0.0008(2)
C20 0.0092(3) 0.0151(3) 0.0128(3) -0.0037(2) -0.0023(2) -0.0020(2)
C21 0.0110(3) 0.0170(3) 0.0160(3) -0.0029(3) -0.0026(2) -0.0036(2)
C22 0.0101(3) 0.0199(3) 0.0148(3) -0.0011(3) -0.0001(2) -0.0023(2)
C23 0.0125(3) 0.0210(3) 0.0131(3) -0.0050(3) -0.0012(2) 0.0016(3)
C24 0.0123(3) 0.0185(3) 0.0152(3) -0.0071(3) -0.0039(2) 0.0004(2)
C25 0.0113(3) 0.0133(3) 0.0147(3) -0.0031(2) -0.0040(2) -0.0022(2)
C26 0.0156(3) 0.0150(3) 0.0178(3) -0.0057(3) -0.0063(3) -0.0016(2)
C27 0.0169(3) 0.0146(3) 0.0253(4) -0.0079(3) -0.0070(3) -0.0013(3)
C28 0.0167(3) 0.0133(3) 0.0262(4) -0.0029(3) -0.0047(3) -0.0016(3)
C29 0.0240(4) 0.0172(3) 0.0201(4) 0.0009(3) -0.0074(3) -0.0036(3)
C30 0.0216(4) 0.0175(3) 0.0164(3) -0.0017(3) -0.0079(3) -0.0040(3)
C31 0.0111(3) 0.0136(3) 0.0142(3) -0.0028(2) -0.0047(2) -0.0026(2)
C32 0.0123(3) 0.0255(4) 0.0183(3) -0.0018(3) -0.0058(3) -0.0039(3)
C33 0.0170(4) 0.0256(4) 0.0238(4) -0.0001(3) -0.0119(3) -0.0040(3)
C34 0.0240(4) 0.0217(4) 0.0196(4) 0.0004(3) -0.0125(3) -0.0044(3)
C35 0.0208(4) 0.0331(5) 0.0155(4) 0.0014(3) -0.0063(3) -0.0059(4)
C36 0.0135(3) 0.0272(4) 0.0150(3) -0.0010(3) -0.0041(3) -0.0042(3)
C37 0.0212(4) 0.0169(3) 0.0241(4) 0.0001(3) -0.0111(3) -0.0009(3)
C38 0.0339(6) 0.0343(6) 0.0285(5) 0.0015(4) -0.0171(5) -0.0042(5)
Cl2 0.02660(13) 0.04294(16) 0.03588(15) -0.00959(12) -0.01277(11) -0.00963(12)
Cl3 0.03949(17) 0.04191(17) 0.03182(14) -0.01127(13) -0.01970(13) 0.00765(13)

loop_
_atom_type_symbol
_atom_type_description
_atom_type_scat_dispersion_real
_atom_type_scat_dispersion_imag
_atom_type_scat_source
C C 0.0033 0.0016 'International Tables Vol C Tables 4.2.6.8 and 6.1.1.4'
H H 0.0000 0.0000 'International Tables Vol C Tables 4.2.6.8 and 6.1.1.4'
F F 0.0171 0.0103 'International Tables Vol C Tables 4.2.6.8 and 6.1.1.4'
P P 0.1023 0.0942 'International Tables Vol C Tables 4.2.6.8 and 6.1.1.4'
Cl Cl 0.1484 0.1585 'International Tables Vol C Tables 4.2.6.8 and 6.1.1.4'
Pd Pd -0.9988 1.0072 'International Tables Vol C Tables 4.2.6.8 and 6.1.1.4'
Sn Sn -0.6537 1.4246 'International Tables Vol C Tables 4.2.6.8 and 6.1.1.4'

loop_
_geom_angle_atom_site_label_1
_geom_angle_atom_site_label_2
_geom_angle_atom_site_label_3
_geom_angle
C37 Sn1 C19 105.59(4)
C37 Sn1 C1 103.24(4)
C19 Sn1 C1 121.55(3)
C37 Sn1 Pd1 129.40(3)
C19 Sn1 Pd1 98.94(2)
C1 Sn1 Pd1 100.23(2)
P1 Pd1 P2 166.104(8)
P1 Pd1 Cl1 94.911(8)
P2 Pd1 Cl1 97.363(8)
P1 Pd1 Sn1 84.459(6)
P2 Pd1 Sn1 83.561(6)
Cl1 Pd1 Sn1 177.398(6)
C13 P1 C7 106.56(4)
C13 P1 C2 103.31(4)
C7 P1 C2 105.35(4)
C13 P1 Pd1 114.83(3)
C7 P1 Pd1 111.20(3)
C2 P1 Pd1 114.73(3)
C31 P2 C25 105.64(4)
C31 P2 C20 105.79(4)
C25 P2 C20 104.45(4)
C31 P2 Pd1 113.74(3)
C25 P2 Pd1 113.81(3)
C20 P2 Pd1 112.58(3)
C6 C1 C2 118.79(8)
C6 C1 Sn1 124.90(6)
C2 C1 Sn1 115.67(6)
C3 C2 C1 118.71(7)
C3 C2 P1 123.03(6)
C1 C2 P1 118.19(6)
F1 C3 C4 116.70(7)
F1 C3 C2 121.88(8)
C4 C3 C2 121.39(8)
F2 C4 C5 119.98(8)
F2 C4 C3 120.31(8)
C5 C4 C3 119.67(8)
F3 C5 C6 120.82(8)
F3 C5 C4 120.30(8)
C6 C5 C4 118.86(8)
F4 C6 C1 120.25(8)
F4 C6 C5 117.28(8)
C1 C6 C5 122.46(8)
C8 C7 C12 119.57(8)
C8 C7 P1 123.76(7)
C12 C7 P1 116.57(6)
C9 C8 C7 119.79(9)
C9 C8 H8 120.1
C7 C8 H8 120.1
C10 C9 C8 120.32(9)
C10 C9 H9 119.8
C8 C9 H9 119.8
C9 C10 C11 120.05(9)
C9 C10 H10 120.0
C11 C10 H10 120.0
C12 C11 C10 119.95(9)
C12 C11 H11 120.0
C10 C11 H11 120.0
C11 C12 C7 120.30(8)
C11 C12 H12 119.8
C7 C12 H12 119.8
C14 C13 C18 119.62(8)
C14 C13 P1 122.63(7)
C18 C13 P1 117.74(6)
C15 C14 C13 119.97(9)
C15 C14 H14 120.0
C13 C14 H14 120.0
C16 C15 C14 120.21(9)
C16 C15 H15 119.9
C14 C15 H15 119.9
C15 C16 C17 120.05(9)
C15 C16 H16 120.0
C17 C16 H16 120.0
C16 C17 C18 120.05(9)
C16 C17 H17 120.0
C18 C17 H17 120.0
C17 C18 C13 120.05(9)
C17 C18 H18 120.0
C13 C18 H18 120.0
C24 C19 C20 119.68(8)
C24 C19 Sn1 125.28(6)
C20 C19 Sn1 114.82(6)
C21 C20 C19 118.21(8)
C21 C20 P2 123.48(7)
C19 C20 P2 118.31(6)
F5 C21 C22 116.63(8)
F5 C21 C20 122.05(8)
C22 C21 C20 121.31(8)
F6 C22 C23 119.90(8)
F6 C22 C21 120.00(9)
C23 C22 C21 120.10(8)
F7 C23 C22 119.29(8)
F7 C23 C24 121.79(9)
C22 C23 C24 118.91(8)
F8 C24 C19 120.17(8)
F8 C24 C23 118.12(8)
C19 C24 C23 121.69(9)
C26 C25 C30 119.87(8)
C26 C25 P2 120.65(7)
C30 C25 P2 119.47(7)
C25 C26 C27 119.62(9)
C25 C26 H26 120.2
C27 C26 H26 120.2
C28 C27 C26 120.55(9)
C28 C27 H27 119.7
C26 C27 H27 119.7
C27 C28 C29 119.78(9)
C27 C28 H28 120.1
C29 C28 H28 120.1
C30 C29 C28 120.20(9)
C30 C29 H29 119.9
C28 C29 H29 119.9
C29 C30 C25 119.91(9)
C29 C30 H30 120.0
C25 C30 H30 120.0
C36 C31 C32 119.48(8)
C36 C31 P2 117.29(6)
C32 C31 P2 123.23(7)
C33 C32 C31 119.89(9)
C33 C32 H32 120.1
C31 C32 H32 120.1
C32 C33 C34 120.35(9)
C32 C33 H33 119.8
C34 C33 H33 119.8
C35 C34 C33 119.98(9)
C35 C34 H34 120.0
C33 C34 H34 120.0
C34 C35 C36 119.96(9)
C34 C35 H35 120.0
C36 C35 H35 120.0
C35 C36 C31 120.33(9)
C35 C36 H36 119.8
C31 C36 H36 119.8
Sn1 C37 H37A 109.5
Sn1 C37 H37B 109.5
H37A C37 H37B 109.5
Sn1 C37 H37C 109.5
H37A C37 H37C 109.5
H37B C37 H37C 109.5
Cl2 C38 Cl3 111.53(7)
Cl2 C38 H38A 109.3
Cl3 C38 H38A 109.3
Cl2 C38 H38B 109.3
Cl3 C38 H38B 109.3
H38A C38 H38B 108.0

loop_
_geom_bond_atom_site_label_1
_geom_bond_atom_site_label_2
_geom_bond_distance
Sn1 C37 2.1394(9)
Sn1 C19 2.1621(8)
Sn1 C1 2.1660(8)
Sn1 Pd1 2.50980(12)
Pd1 P1 2.2938(2)
Pd1 P2 2.3069(2)
Pd1 Cl1 2.3936(2)
P1 C13 1.8173(8)
P1 C7 1.8183(8)
P1 C2 1.8374(8)
P2 C31 1.8150(9)
P2 C25 1.8157(8)
P2 C20 1.8436(8)
F1 C3 1.3442(10)
F2 C4 1.3359(11)
F3 C5 1.3340(10)
F4 C6 1.3487(10)
F5 C21 1.3433(11)
F6 C22 1.3368(11)
F7 C23 1.3363(11)
F8 C24 1.3446(11)
C1 C6 1.3788(12)
C1 C2 1.4071(11)
C2 C3 1.3947(12)
C3 C4 1.3869(12)
C4 C5 1.3864(13)
C5 C6 1.3838(13)
C7 C8 1.3989(12)
C7 C12 1.4013(12)
C8 C9 1.3965(14)
C8 H8 0.9500
C9 C10 1.3908(16)
C9 H9 0.9500
C10 C11 1.3933(15)
C10 H10 0.9500
C11 C12 1.3907(13)
C11 H11 0.9500
C12 H12 0.9500
C13 C14 1.3943(12)
C13 C18 1.3982(13)
C14 C15 1.3941(13)
C14 H14 0.9500
C15 C16 1.3865(15)
C15 H15 0.9500
C16 C17 1.3907(15)
C16 H16 0.9500
C17 C18 1.3917(14)
C17 H17 0.9500
C18 H18 0.9500
C19 C24 1.3785(12)
C19 C20 1.4065(12)
C20 C21 1.3944(11)
C21 C22 1.3859(13)
C22 C23 1.3824(14)
C23 C24 1.3867(13)
C25 C26 1.3941(12)
C25 C30 1.3999(13)
C26 C27 1.3955(13)
C26 H26 0.9500
C27 C28 1.3872(15)
C27 H27 0.9500
C28 C29 1.3926(16)
C28 H28 0.9500
C29 C30 1.3912(14)
C29 H29 0.9500
C30 H30 0.9500
C31 C36 1.3943(12)
C31 C32 1.3985(12)
C32 C33 1.3901(14)
C32 H32 0.9500
C33 C34 1.3901(15)
C33 H33 0.9500
C34 C35 1.3874(16)
C34 H34 0.9500
C35 C36 1.3925(14)
C35 H35 0.9500
C36 H36 0.9500
C37 H37A 0.9800
C37 H37B 0.9800
C37 H37C 0.9800
C38 Cl2 1.7584(15)
C38 Cl3 1.7744(15)
C38 H38A 0.9900
C38 H38B 0.9900

loop_
_geom_torsion_atom_site_label_1
_geom_torsion_atom_site_label_2
_geom_torsion_atom_site_label_3
_geom_torsion_atom_site_label_4
_geom_torsion
C6 C1 C2 C3 -2.42(12)
Sn1 C1 C2 C3 -173.67(6)
C6 C1 C2 P1 174.58(6)
Sn1 C1 C2 P1 3.33(8)
C13 P1 C2 C3 -40.39(8)
C7 P1 C2 C3 71.23(8)
Pd1 P1 C2 C3 -166.13(6)
C13 P1 C2 C1 142.74(6)
C7 P1 C2 C1 -105.63(7)
Pd1 P1 C2 C1 17.01(7)
C1 C2 C3 F1 177.32(8)
P1 C2 C3 F1 0.47(12)
C1 C2 C3 C4 -0.76(13)
P1 C2 C3 C4 -177.61(7)
F1 C3 C4 F2 2.96(13)
C2 C3 C4 F2 -178.86(8)
F1 C3 C4 C5 -174.84(8)
C2 C3 C4 C5 3.33(13)
F2 C4 C5 F3 -2.13(13)
C3 C4 C5 F3 175.68(8)
F2 C4 C5 C6 179.55(8)
C3 C4 C5 C6 -2.64(13)
C2 C1 C6 F4 -175.27(8)
Sn1 C1 C6 F4 -4.89(12)
C2 C1 C6 C5 3.15(13)
Sn1 C1 C6 C5 173.53(7)
F3 C5 C6 F4 -0.45(13)
C4 C5 C6 F4 177.86(8)
F3 C5 C6 C1 -178.92(8)
C4 C5 C6 C1 -0.61(13)
C13 P1 C7 C8 109.10(8)
C2 P1 C7 C8 -0.20(8)
Pd1 P1 C7 C8 -125.08(7)
C13 P1 C7 C12 -74.66(7)
C2 P1 C7 C12 176.03(7)
Pd1 P1 C7 C12 51.16(7)
C12 C7 C8 C9 0.65(14)
P1 C7 C8 C9 176.78(8)
C7 C8 C9 C10 0.10(15)
C8 C9 C10 C11 -0.10(17)
C9 C10 C11 C12 -0.66(16)
C10 C11 C12 C7 1.42(15)
C8 C7 C12 C11 -1.41(14)
P1 C7 C12 C11 -177.82(8)
C7 P1 C13 C14 17.14(8)
C2 P1 C13 C14 127.88(7)
Pd1 P1 C13 C14 -106.45(7)
C7 P1 C13 C18 -161.43(7)
C2 P1 C13 C18 -50.70(8)
Pd1 P1 C13 C18 74.97(8)
C18 C13 C14 C15 2.15(14)
P1 C13 C14 C15 -176.40(7)
C13 C14 C15 C16 -0.17(15)
C14 C15 C16 C17 -1.58(16)
C15 C16 C17 C18 1.34(17)
C16 C17 C18 C13 0.65(17)
C14 C13 C18 C17 -2.38(15)
P1 C13 C18 C17 176.23(8)
C24 C19 C20 C21 -1.38(12)
Sn1 C19 C20 C21 173.63(6)
C24 C19 C20 P2 178.63(7)
Sn1 C19 C20 P2 -6.36(9)
C31 P2 C20 C21 -75.50(8)
C25 P2 C20 C21 35.74(8)
Pd1 P2 C20 C21 159.70(7)
C31 P2 C20 C19 104.49(7)
C25 P2 C20 C19 -144.27(7)
Pd1 P2 C20 C19 -20.31(7)
C19 C20 C21 F5 -178.49(8)
P2 C20 C21 F5 1.50(13)
C19 C20 C21 C22 2.09(13)
P2 C20 C21 C22 -177.92(7)
F5 C21 C22 F6 -0.19(13)
C20 C21 C22 F6 179.26(8)
F5 C21 C22 C23 -179.54(8)
C20 C21 C22 C23 -0.09(14)
F6 C22 C23 F7 -3.16(14)
C21 C22 C23 F7 176.20(9)
F6 C22 C23 C24 178.05(8)
C21 C22 C23 C24 -2.60(14)
C20 C19 C24 F8 -179.63(8)
Sn1 C19 C24 F8 5.92(12)
C20 C19 C24 C23 -1.33(13)
Sn1 C19 C24 C23 -175.77(7)
F7 C23 C24 F8 2.91(14)
C22 C23 C24 F8 -178.33(8)
F7 C23 C24 C19 -175.43(9)
C22 C23 C24 C19 3.33(14)
C31 P2 C25 C26 -18.33(8)
C20 P2 C25 C26 -129.67(7)
Pd1 P2 C25 C26 107.17(7)
C31 P2 C25 C30 163.07(7)
C20 P2 C25 C30 51.74(8)
Pd1 P2 C25 C30 -71.43(8)
C30 C25 C26 C27 -2.77(13)
P2 C25 C26 C27 178.63(7)
C25 C26 C27 C28 0.78(14)
C26 C27 C28 C29 1.44(15)
C27 C28 C29 C30 -1.65(16)
C28 C29 C30 C25 -0.34(16)
C26 C25 C30 C29 2.56(14)
P2 C25 C30 C29 -178.83(8)
C25 P2 C31 C36 108.10(8)
C20 P2 C31 C36 -141.51(7)
Pd1 P2 C31 C36 -17.43(8)
C25 P2 C31 C32 -70.62(9)
C20 P2 C31 C32 39.77(9)
Pd1 P2 C31 C32 163.84(7)
C36 C31 C32 C33 1.33(15)
P2 C31 C32 C33 -179.97(8)
C31 C32 C33 C34 -0.67(17)
C32 C33 C34 C35 -0.49(17)
C33 C34 C35 C36 0.97(18)
C34 C35 C36 C31 -0.29(18)
C32 C31 C36 C35 -0.86(15)
P2 C31 C36 C35 -179.63(9)
